data_1555618
loop_
_publ_author_name
'Jardim, Guilherme A. M.'
'Bower, John F.'
'da Silva J\'unior, Eufr\^anio N'

_publ_section_title
;
 Rh-Catalyzed Reactions of 1,4-Benzoquinones with Electrophiles: C-H
 Iodination, Bromination, and Phenylselenation.
;
_journal_issue 18
_journal_name_full 'Organic letters'
_journal_page_first 4454
_journal_page_last 4457
_journal_paper_doi 10.1021/acs.orglett.6b01586
_journal_volume 18
_journal_year 2016
_chemical_formula_moiety 'C6 H3 I O2'
_chemical_formula_sum 'C6 H3 I O2'
_chemical_formula_weight 233.98
_space_group_crystal_system monoclinic
_space_group_IT_number 14
_space_group_name_Hall '-P 2yn'
_space_group_name_H-M_alt 'P 1 21/n 1'
_atom_sites_solution_hydrogens geom
_audit_creation_date 2016-01-26
_audit_creation_method
;
Olex2 1.2
(compiled 2015.09.30 svn.r3233 for OlexSys, GUI svn.r5103)
;
_cell_angle_alpha 90
_cell_angle_beta 97.5683(13)
_cell_angle_gamma 90
_cell_formula_units_Z 8
_cell_length_a 9.7136(5)
_cell_length_b 8.3719(5)
_cell_length_c 16.6720(9)
_cell_measurement_reflns_used 4725
_cell_measurement_temperature 100(2)
_cell_measurement_theta_max 27.94
_cell_measurement_theta_min 2.46
_cell_volume 1343.98(13)
_computing_cell_refinement 'SAINT v8.34A (Bruker, 2013)'
_computing_data_reduction 'SAINT v8.34A (Bruker, 2013)'
_computing_molecular_graphics 'Olex2 (Dolomanov et al., 2009)'
_computing_publication_material 'Olex2 (Dolomanov et al., 2009)'
_computing_structure_refinement 'ShelXL (Sheldrick, 2015)'
_computing_structure_solution 'olex2.solve (Bourhis et al., 2015)'
_diffrn_ambient_temperature 100(2)
_diffrn_detector 'Bruker area detector'
_diffrn_detector_type 'CCD area detector'
_diffrn_measured_fraction_theta_full 1.000
_diffrn_measured_fraction_theta_max 0.999
_diffrn_measurement_device 'Bruker Apex II kappa CCD area detector'
_diffrn_measurement_device_type 'Bruker Apex II kappa CCD area detector'
_diffrn_measurement_method '\f and \w scans'
_diffrn_radiation_monochromator graphite
_diffrn_radiation_type MoK\a
_diffrn_radiation_wavelength 0.71073
_diffrn_reflns_av_R_equivalents 0.0224
_diffrn_reflns_av_unetI/netI 0.0210
_diffrn_reflns_Laue_measured_fraction_full 1.000
_diffrn_reflns_Laue_measured_fraction_max 0.999
_diffrn_reflns_limit_h_max 11
_diffrn_reflns_limit_h_min -12
_diffrn_reflns_limit_k_max 10
_diffrn_reflns_limit_k_min -11
_diffrn_reflns_limit_l_max 19
_diffrn_reflns_limit_l_min -21
_diffrn_reflns_number 11865
_diffrn_reflns_point_group_measured_fraction_full 1.000
_diffrn_reflns_point_group_measured_fraction_max 0.999
_diffrn_reflns_theta_full 26.000
_diffrn_reflns_theta_max 27.943
_diffrn_reflns_theta_min 2.303
_diffrn_source 'fine-focus sealed tube'
_diffrn_standards_number 0
_exptl_absorpt_coefficient_mu 4.682
_exptl_absorpt_correction_T_max 0.7456
_exptl_absorpt_correction_T_min 0.5410
_exptl_absorpt_correction_type multi-scan
_exptl_absorpt_process_details
;
SADABS-2014/5 (Bruker,2014/5) was used for absorption correction.
wR2(int) was 0.0671 before and 0.0347 after correction.
The Ratio of minimum to maximum transmission is 0.7256.
The \l/2 correction factor is 0.00150.
;
_exptl_crystal_colour orange
_exptl_crystal_colour_primary orange
_exptl_crystal_density_diffrn 2.313
_exptl_crystal_description block
_exptl_crystal_F_000 864
_exptl_crystal_size_max 0.31
_exptl_crystal_size_mid 0.28
_exptl_crystal_size_min 0.22
_refine_diff_density_max 0.500
_refine_diff_density_min -0.608
_refine_diff_density_rms 0.090
_refine_ls_extinction_method none
_refine_ls_goodness_of_fit_ref 1.035
_refine_ls_hydrogen_treatment constr
_refine_ls_matrix_type full
_refine_ls_number_parameters 163
_refine_ls_number_reflns 3214
_refine_ls_number_restraints 0
_refine_ls_restrained_S_all 1.035
_refine_ls_R_factor_all 0.0279
_refine_ls_R_factor_gt 0.0203
_refine_ls_shift/su_max 0.002
_refine_ls_shift/su_mean 0.000
_refine_ls_structure_factor_coef Fsqd
_refine_ls_weighting_details 'w=1/[\s^2^(Fo^2^)+(0.0160P)^2^+0.9523P] where P=(Fo^2^+2Fc^2^)/3'
_refine_ls_weighting_scheme calc
_refine_ls_wR_factor_gt 0.0412
_refine_ls_wR_factor_ref 0.0435
_reflns_Friedel_coverage 0.000
_reflns_number_gt 2628
_reflns_number_total 3214
_reflns_threshold_expression 'I > 2\s(I)'
_cod_data_source_file ol6b01586_si_002.cif
_cod_data_source_block testm1
_cod_database_code 1555618
_shelxl_version_number 2013-4
_shelx_space_group_comment
;
The symmetry employed for this shelxl refinement is uniquely defined
by the following loop, which should always be used as a source of
symmetry information in preference to the above space-group names.
They are only intended as comments.
;
_olex2_refinement_description
;
1. Fixed Uiso
 At 1.2 times of:
  All C(H) groups
2.a Aromatic/amide H refined with riding coordinates:
 C3(H3), C4(H4), C6(H6), C9(H9), C10(H10), C12(H12)
;
_olex2_submission_special_instructions 'No special instructions were received'

loop_
_space_group_symop_operation_xyz
'x, y, z'
'-x+1/2, y+1/2, -z+1/2'
'-x, -y, -z'
'x-1/2, -y-1/2, z-1/2'

loop_
_atom_site_label
_atom_site_type_symbol
_atom_site_fract_x
_atom_site_fract_y
_atom_site_fract_z
_atom_site_U_iso_or_equiv
_atom_site_adp_type
_atom_site_occupancy
_atom_site_site_symmetry_order
_atom_site_calc_flag
_atom_site_refinement_flags_posn
I1 I 0.57400(2) 0.15807(2) 0.40424(2) 0.02304(6) Uani 1 1 d .
O1 O 0.3046(2) 0.3274(2) 0.31085(11) 0.0264(4) Uani 1 1 d .
O2 O 0.6479(2) 0.7919(2) 0.42442(11) 0.0259(4) Uani 1 1 d .
C1 C 0.5208(3) 0.3980(3) 0.38692(14) 0.0174(5) Uani 1 1 d .
C2 C 0.3835(3) 0.4330(3) 0.33813(14) 0.0183(5) Uani 1 1 d .
C3 C 0.3451(3) 0.6023(3) 0.32495(16) 0.0225(6) Uani 1 1 d .
H3 H 0.2582 0.6284 0.2947 0.027 Uiso 1 1 calc R
C4 C 0.4300(3) 0.7198(3) 0.35471(16) 0.0228(6) Uani 1 1 d .
H4 H 0.4016 0.8277 0.3459 0.027 Uiso 1 1 calc R
C5 C 0.5668(3) 0.6853(3) 0.40088(15) 0.0200(6) Uani 1 1 d .
C6 C 0.6044(3) 0.5165(3) 0.41697(15) 0.0190(5) Uani 1 1 d .
H6 H 0.6897 0.4915 0.4493 0.023 Uiso 1 1 calc R
I2 I 1.07350(2) -0.09324(2) 0.40063(2) 0.02085(5) Uani 1 1 d .
O3 O 0.8607(2) 0.0754(2) 0.26616(11) 0.0229(4) Uani 1 1 d .
O4 O 1.1165(2) 0.5405(2) 0.44290(11) 0.0233(4) Uani 1 1 d .
C7 C 1.0247(3) 0.1459(3) 0.37850(15) 0.0154(5) Uani 1 1 d .
C8 C 0.9146(3) 0.1805(3) 0.30999(15) 0.0170(5) Uani 1 1 d .
C9 C 0.8750(3) 0.3483(3) 0.29587(16) 0.0218(6) Uani 1 1 d .
H9 H 0.8013 0.3734 0.2545 0.026 Uiso 1 1 calc R
C10 C 0.9394(3) 0.4665(3) 0.33945(16) 0.0223(6) Uani 1 1 d .
H10 H 0.9121 0.5740 0.3281 0.027 Uiso 1 1 calc R
C11 C 1.0516(3) 0.4319(3) 0.40455(15) 0.0185(6) Uani 1 1 d .
C12 C 1.0880(3) 0.2641(3) 0.42311(15) 0.0176(5) Uani 1 1 d .
H12 H 1.1571 0.2395 0.4672 0.021 Uiso 1 1 calc R

loop_
_atom_site_aniso_label
_atom_site_aniso_U_11
_atom_site_aniso_U_22
_atom_site_aniso_U_33
_atom_site_aniso_U_23
_atom_site_aniso_U_13
_atom_site_aniso_U_12
I1 0.03033(11) 0.01264(9) 0.02646(10) 0.00114(7) 0.00486(8) 0.00168(7)
O1 0.0258(11) 0.0251(11) 0.0275(10) -0.0034(8) 0.0003(8) -0.0063(8)
O2 0.0277(11) 0.0163(10) 0.0318(10) -0.0044(8) -0.0035(9) -0.0030(8)
C1 0.0229(14) 0.0132(12) 0.0168(11) 0.0019(10) 0.0055(10) 0.0049(11)
C2 0.0198(14) 0.0189(14) 0.0167(12) -0.0010(10) 0.0041(10) -0.0027(11)
C3 0.0168(14) 0.0226(14) 0.0278(14) 0.0045(11) 0.0023(11) 0.0024(11)
C4 0.0239(15) 0.0163(13) 0.0282(14) 0.0034(11) 0.0038(11) 0.0049(11)
C5 0.0246(15) 0.0131(13) 0.0224(13) -0.0028(10) 0.0035(11) 0.0020(11)
C6 0.0191(14) 0.0167(14) 0.0210(13) 0.0005(10) 0.0022(10) 0.0030(10)
I2 0.03027(11) 0.01017(9) 0.02236(9) 0.00038(6) 0.00436(7) 0.00247(7)
O3 0.0245(10) 0.0188(10) 0.0243(9) -0.0057(7) -0.0007(8) -0.0038(8)
O4 0.0281(11) 0.0132(9) 0.0268(10) -0.0021(8) -0.0027(8) -0.0033(8)
C7 0.0180(13) 0.0099(12) 0.0191(12) 0.0014(9) 0.0047(10) 0.0025(10)
C8 0.0164(13) 0.0160(13) 0.0194(12) -0.0030(10) 0.0048(10) -0.0017(10)
C9 0.0230(14) 0.0170(13) 0.0236(13) 0.0008(10) -0.0036(11) 0.0067(11)
C10 0.0258(15) 0.0134(13) 0.0274(14) 0.0022(10) 0.0026(11) 0.0034(11)
C11 0.0216(14) 0.0143(13) 0.0202(13) 0.0006(10) 0.0048(11) -0.0013(11)
C12 0.0219(14) 0.0134(13) 0.0169(12) 0.0026(9) 0.0006(10) 0.0006(10)

loop_
_atom_type_symbol
_atom_type_description
_atom_type_scat_dispersion_real
_atom_type_scat_dispersion_imag
_atom_type_scat_source
C C 0.0033 0.0016 'International Tables Vol C Tables 4.2.6.8 and 6.1.1.4'
H H 0.0000 0.0000 'International Tables Vol C Tables 4.2.6.8 and 6.1.1.4'
I I -0.4742 1.8119 'International Tables Vol C Tables 4.2.6.8 and 6.1.1.4'
O O 0.0106 0.0060 'International Tables Vol C Tables 4.2.6.8 and 6.1.1.4'

loop_
_geom_angle_atom_site_label_1
_geom_angle_atom_site_label_2
_geom_angle_atom_site_label_3
_geom_angle
C2 C1 I1 116.79(18)
C6 C1 I1 122.4(2)
C6 C1 C2 120.8(2)
O1 C2 C1 122.2(2)
O1 C2 C3 120.5(2)
C3 C2 C1 117.3(2)
C2 C3 H3 119.3
C4 C3 C2 121.4(3)
C4 C3 H3 119.3
C3 C4 H4 119.4
C3 C4 C5 121.3(3)
C5 C4 H4 119.4
O2 C5 C4 121.6(3)
O2 C5 C6 120.5(2)
C4 C5 C6 117.9(2)
C1 C6 C5 121.2(2)
C1 C6 H6 119.4
C5 C6 H6 119.4
C8 C7 I2 116.62(17)
C12 C7 I2 122.43(19)
C12 C7 C8 120.9(2)
O3 C8 C7 122.0(2)
O3 C8 C9 120.8(2)
C9 C8 C7 117.2(2)
C8 C9 H9 119.0
C10 C9 C8 121.9(2)
C10 C9 H9 119.0
C9 C10 H10 119.8
C9 C10 C11 120.5(3)
C11 C10 H10 119.8
O4 C11 C10 121.2(2)
O4 C11 C12 120.1(2)
C10 C11 C12 118.7(2)
C7 C12 C11 120.6(2)
C7 C12 H12 119.7
C11 C12 H12 119.7

loop_
_geom_bond_atom_site_label_1
_geom_bond_atom_site_label_2
_geom_bond_distance
I1 C1 2.085(3)
O1 C2 1.218(3)
O2 C5 1.221(3)
C1 C2 1.497(4)
C1 C6 1.337(4)
C2 C3 1.474(4)
C3 H3 0.9500
C3 C4 1.337(4)
C4 H4 0.9500
C4 C5 1.473(4)
C5 C6 1.475(4)
C6 H6 0.9500
I2 C7 2.079(2)
O3 C8 1.217(3)
O4 C11 1.235(3)
C7 C8 1.487(3)
C7 C12 1.338(4)
C8 C9 1.467(4)
C9 H9 0.9500
C9 C10 1.334(4)
C10 H10 0.9500
C10 C11 1.462(4)
C11 C12 1.472(4)
C12 H12 0.9500

loop_
_geom_torsion_atom_site_label_1
_geom_torsion_atom_site_label_2
_geom_torsion_atom_site_label_3
_geom_torsion_atom_site_label_4
_geom_torsion
I1 C1 C2 O1 1.3(3)
I1 C1 C2 C3 -179.56(17)
I1 C1 C6 C5 177.39(18)
O1 C2 C3 C4 179.7(3)
O2 C5 C6 C1 -175.4(2)
C1 C2 C3 C4 0.6(4)
C2 C1 C6 C5 -2.1(4)
C2 C3 C4 C5 1.0(4)
C3 C4 C5 O2 175.9(3)
C3 C4 C5 C6 -3.1(4)
C4 C5 C6 C1 3.6(4)
C6 C1 C2 O1 -179.1(2)
C6 C1 C2 C3 0.0(3)
I2 C7 C8 O3 -3.8(3)
I2 C7 C8 C9 177.46(18)
I2 C7 C12 C11 179.09(18)
O3 C8 C9 C10 -175.2(3)
O4 C11 C12 C7 -175.6(2)
C7 C8 C9 C10 3.6(4)
C8 C7 C12 C11 -1.0(4)
C8 C9 C10 C11 -1.1(4)
C9 C10 C11 O4 176.6(3)
C9 C10 C11 C12 -2.5(4)
C10 C11 C12 C7 3.5(4)
C12 C7 C8 O3 176.2(2)
C12 C7 C8 C9 -2.5(4)
